data_1565607
loop_
_publ_author_name
'Mahmoudi, Ghodrat'
'Hayati, Payam'
'Mohammadi, Khosro'
'Masoudiasl, Ardavan'
'Mague, Joel T.'
'Zangrando, Ennio'

_publ_section_title
;
 The role of weak interactions in the crystal packing of two novel 1D
 Hg(II) coordination polymers and investigation for preparation of their
 rod and spherical structures
;
_journal_name_full 'Inorganica Chimica Acta'
_journal_page_first 119243
_journal_paper_doi 10.1016/j.ica.2019.119243
_journal_volume 501
_journal_year 2020
_chemical_formula_moiety 'C7 H7 Cl2 Hg N2, 0.5(H2 O)'
_chemical_formula_sum 'C7 H7 Cl2 Hg N2 O0.5'
_chemical_formula_weight 398.64
_space_group_crystal_system monoclinic
_space_group_IT_number 15
_space_group_name_Hall '-C 2yc'
_space_group_name_H-M_alt 'C 1 2/c 1'
_atom_sites_solution_hydrogens geom
_cell_angle_alpha 90
_cell_angle_beta 109.340(2)
_cell_angle_gamma 90
_cell_formula_units_Z 8
_cell_length_a 17.504(2)
_cell_length_b 6.9533(9)
_cell_length_c 16.344(2)
_cell_measurement_reflns_used 2091
_cell_measurement_temperature 100(2)
_cell_measurement_theta_max 28.63
_cell_measurement_theta_min 2.64
_cell_volume 1877.0(4)
_computing_cell_refinement 'Bruker SAINT (Bruker-AXS 2009)'
_computing_data_collection 'Bruker APEX2 (Bruker-AXS, 2010)'
_computing_data_reduction 'Bruker SAINT (Bruker-AXS 2009)'
_computing_structure_refinement 'SHELXL-2014/7 (Sheldrick, 2014)'
_computing_structure_solution 'SHELXS (Sheldrick, 2008)'
_diffrn_ambient_temperature 100(2)
_diffrn_measured_fraction_theta_full 1.000
_diffrn_measured_fraction_theta_max 0.973
_diffrn_measurement_device_type 'Bruker Smart APEX CCD'
_diffrn_measurement_method '\f and \w scans'
_diffrn_radiation_monochromator graphite
_diffrn_radiation_source 'fine-focus sealed tube'
_diffrn_radiation_type MoK\a
_diffrn_radiation_wavelength 0.71073
_diffrn_reflns_av_R_equivalents 0.0729
_diffrn_reflns_av_unetI/netI 0.0469
_diffrn_reflns_Laue_measured_fraction_full 1.000
_diffrn_reflns_Laue_measured_fraction_max 0.973
_diffrn_reflns_limit_h_max 22
_diffrn_reflns_limit_h_min -23
_diffrn_reflns_limit_k_max 9
_diffrn_reflns_limit_k_min 0
_diffrn_reflns_limit_l_max 22
_diffrn_reflns_limit_l_min 0
_diffrn_reflns_number 43789
_diffrn_reflns_point_group_measured_fraction_full 1.000
_diffrn_reflns_point_group_measured_fraction_max 0.973
_diffrn_reflns_theta_full 25.242
_diffrn_reflns_theta_max 29.083
_diffrn_reflns_theta_min 2.466
_exptl_absorpt_coefficient_mu 16.919
_exptl_absorpt_correction_T_max 0.6308
_exptl_absorpt_correction_T_min 0.2236
_exptl_absorpt_correction_type multi-scan
_exptl_absorpt_process_details 'TWINABS (Sheldrick, 2008b)'
_exptl_crystal_colour colourless
_exptl_crystal_density_diffrn 2.821
_exptl_crystal_description plate
_exptl_crystal_F_000 1448
_exptl_crystal_size_max 0.250
_exptl_crystal_size_mid 0.150
_exptl_crystal_size_min 0.030
_refine_diff_density_max 3.346
_refine_diff_density_min -4.041
_refine_diff_density_rms 0.431
_refine_ls_extinction_coef .
_refine_ls_extinction_method none
_refine_ls_goodness_of_fit_ref 1.090
_refine_ls_hydrogen_treatment constr
_refine_ls_matrix_type full
_refine_ls_number_parameters 119
_refine_ls_number_reflns 2451
_refine_ls_number_restraints 0
_refine_ls_restrained_S_all 1.090
_refine_ls_R_factor_all 0.0549
_refine_ls_R_factor_gt 0.0493
_refine_ls_shift/su_max 0.006
_refine_ls_shift/su_mean 0.000
_refine_ls_structure_factor_coef Fsqd
_refine_ls_weighting_details 'w=1/[\s^2^(Fo^2^)+(0.0854P)^2^+26.7900P] where P=(Fo^2^+2Fc^2^)/3'
_refine_ls_weighting_scheme calc
_refine_ls_wR_factor_gt 0.1315
_refine_ls_wR_factor_ref 0.1350
_reflns_Friedel_coverage 0.000
_reflns_Friedel_fraction_full .
_reflns_Friedel_fraction_max .
_reflns_number_gt 2171
_reflns_number_total 2451
_reflns_threshold_expression 'I > 2\s(I)'
_cod_data_source_file ICA-2020-501-119243.cif
_cod_data_source_block Cl
_cod_original_sg_symbol_H-M 'C 2/c'
_cod_original_formula_sum 'C7 H7 Cl2 Hg N2 O0.50'
_cod_database_code 1565607
_shelx_space_group_comment
;
The symmetry employed for this shelxl refinement is uniquely defined
by the following loop, which should always be used as a source of
symmetry information in preference to the above space-group names.
They are only intended as comments.
;
_shelx_estimated_absorpt_t_min 0.101
_shelx_estimated_absorpt_t_max 0.631

loop_
_space_group_symop_operation_xyz
'x, y, z'
'-x, y, -z+1/2'
'x+1/2, y+1/2, z'
'-x+1/2, y+1/2, -z+1/2'
'-x, -y, -z'
'x, -y, z-1/2'
'-x+1/2, -y+1/2, -z'
'x+1/2, -y+1/2, z-1/2'

loop_
_atom_site_label
_atom_site_type_symbol
_atom_site_fract_x
_atom_site_fract_y
_atom_site_fract_z
_atom_site_U_iso_or_equiv
_atom_site_adp_type
_atom_site_occupancy
_atom_site_site_symmetry_order
_atom_site_calc_flag
_atom_site_refinement_flags_posn
_atom_site_refinement_flags_adp
_atom_site_refinement_flags_occupancy
_atom_site_disorder_assembly
_atom_site_disorder_group
Hg1 Hg 1.01996(2) 0.18355(4) 0.09394(2) 0.01865(15) Uani 1 1 d . . . . .
Cl1 Cl 1.15781(14) 0.1435(4) 0.18038(16) 0.0332(5) Uani 1 1 d . . . . .
Cl2 Cl 0.95658(13) -0.1583(3) 0.06693(15) 0.0209(4) Uani 1 1 d . . . . .
N1 N 0.9025(4) 0.3407(9) 0.0336(5) 0.0161(13) Uani 1 1 d . . . . .
N2 N 0.9788(4) 0.3622(11) 0.2059(4) 0.0181(13) Uani 1 1 d . . . . .
C1 C 0.8635(6) 0.3193(12) -0.0509(6) 0.0214(17) Uani 1 1 d . . . . .
H1 H 0.8890 0.2507 -0.0850 0.026 Uiso 1 1 calc R U . . .
C2 C 0.7862(5) 0.3950(13) -0.0907(5) 0.0221(16) Uani 1 1 d . . . . .
H2 H 0.7597 0.3793 -0.1512 0.027 Uiso 1 1 calc R U . . .
C3 C 0.7491(5) 0.4924(12) -0.0412(6) 0.0223(17) Uani 1 1 d . . . . .
H3 H 0.6963 0.5439 -0.0669 0.027 Uiso 1 1 calc R U . . .
C4 C 0.7899(5) 0.5147(11) 0.0471(5) 0.0187(15) Uani 1 1 d . . . . .
H4 H 0.7652 0.5809 0.0826 0.022 Uiso 1 1 calc R U . . .
C5 C 0.8673(4) 0.4390(11) 0.0827(5) 0.0140(13) Uani 1 1 d . . . . .
C6 C 0.9132(5) 0.4599(11) 0.1772(5) 0.0173(15) Uani 1 1 d . . . . .
C7 C 0.8824(5) 0.5963(13) 0.2309(6) 0.0241(17) Uani 1 1 d . . . . .
H7A H 0.9199 0.5971 0.2907 0.036 Uiso 1 1 calc R U . . .
H7B H 0.8288 0.5543 0.2304 0.036 Uiso 1 1 calc R U . . .
H7C H 0.8785 0.7262 0.2065 0.036 Uiso 1 1 calc R U . . .
O1 O 0.9628(14) 0.802(2) 0.2454(13) 0.052(5) Uani 0.5 1 d . . P . .

loop_
_atom_site_aniso_label
_atom_site_aniso_U_11
_atom_site_aniso_U_22
_atom_site_aniso_U_33
_atom_site_aniso_U_23
_atom_site_aniso_U_13
_atom_site_aniso_U_12
Hg1 0.0118(2) 0.0229(2) 0.0217(2) -0.00191(10) 0.00621(14) 0.00224(10)
Cl1 0.0152(9) 0.0508(14) 0.0301(11) -0.0096(10) 0.0028(8) 0.0070(9)
Cl2 0.0176(9) 0.0193(9) 0.0303(10) 0.0003(7) 0.0139(8) -0.0003(7)
N1 0.009(3) 0.018(3) 0.021(3) -0.003(2) 0.005(2) -0.002(2)
N2 0.012(3) 0.027(4) 0.017(3) 0.000(3) 0.006(2) -0.003(3)
C1 0.018(4) 0.029(5) 0.021(4) 0.000(3) 0.013(3) -0.001(3)
C2 0.017(4) 0.023(4) 0.024(4) 0.002(3) 0.003(3) -0.002(3)
C3 0.011(3) 0.022(4) 0.033(4) 0.005(3) 0.006(3) -0.001(3)
C4 0.013(3) 0.018(4) 0.027(4) 0.002(3) 0.009(3) 0.001(3)
C5 0.015(3) 0.013(3) 0.018(3) 0.000(3) 0.010(3) -0.005(3)
C6 0.012(3) 0.019(4) 0.023(4) -0.001(3) 0.010(3) -0.001(3)
C7 0.021(4) 0.024(4) 0.031(4) -0.002(3) 0.014(3) 0.004(3)
O1 0.080(16) 0.046(10) 0.043(10) -0.014(7) 0.039(11) -0.003(8)

loop_
_atom_type_symbol
_atom_type_description
_atom_type_scat_dispersion_real
_atom_type_scat_dispersion_imag
_atom_type_scat_source
C C 0.0033 0.0016 'International Tables Vol C Tables 4.2.6.8 and 6.1.1.4'
H H 0.0000 0.0000 'International Tables Vol C Tables 4.2.6.8 and 6.1.1.4'
N N 0.0061 0.0033 'International Tables Vol C Tables 4.2.6.8 and 6.1.1.4'
Cl Cl 0.1484 0.1585 'International Tables Vol C Tables 4.2.6.8 and 6.1.1.4'
Hg Hg -2.3894 9.2266 'International Tables Vol C Tables 4.2.6.8 and 6.1.1.4'
O O 0.0106 0.0060 'International Tables Vol C Tables 4.2.6.8 and 6.1.1.4'

loop_
_geom_angle_atom_site_label_1
_geom_angle_atom_site_label_2
_geom_angle_atom_site_label_3
_geom_angle
_geom_angle_site_symmetry_1
_geom_angle_site_symmetry_3
N1 Hg1 Cl1 156.90(17) . .
N1 Hg1 N2 68.7(2) . .
Cl1 Hg1 N2 96.02(16) . .
N1 Hg1 Cl2 95.34(17) . .
Cl1 Hg1 Cl2 106.65(8) . .
N2 Hg1 Cl2 111.57(17) . .
N1 Hg1 Cl2 90.91(19) . 5_755
Cl1 Hg1 Cl2 96.61(8) . 5_755
N2 Hg1 Cl2 152.16(17) . 5_755
Cl2 Hg1 Cl2 88.29(6) . 5_755
Hg1 Cl2 Hg1 91.71(6) . 5_755
C1 N1 C5 119.8(7) . .
C1 N1 Hg1 118.7(6) . .
C5 N1 Hg1 121.1(5) . .
C6 N2 N2 119.1(7) . 2_755
C6 N2 Hg1 115.8(5) . .
N2 N2 Hg1 125.1(5) 2_755 .
N1 C1 C2 121.7(8) . .
N1 C1 H1 119.1 . .
C2 C1 H1 119.1 . .
C3 C2 C1 119.1(8) . .
C3 C2 H2 120.4 . .
C1 C2 H2 120.4 . .
C2 C3 C4 119.1(8) . .
C2 C3 H3 120.5 . .
C4 C3 H3 120.5 . .
C5 C4 C3 119.2(8) . .
C5 C4 H4 120.4 . .
C3 C4 H4 120.4 . .
N1 C5 C4 121.1(7) . .
N1 C5 C6 118.0(7) . .
C4 C5 C6 120.9(7) . .
N2 C6 C5 115.9(7) . .
N2 C6 C7 124.8(7) . .
C5 C6 C7 119.3(7) . .
C6 C7 H7A 109.5 . .
C6 C7 H7B 109.5 . .
H7A C7 H7B 109.5 . .
C6 C7 H7C 109.5 . .
H7A C7 H7C 109.5 . .
H7B C7 H7C 109.5 . .

loop_
_geom_bond_atom_site_label_1
_geom_bond_atom_site_label_2
_geom_bond_distance
_geom_bond_site_symmetry_2
Hg1 N1 2.248(7) .
Hg1 Cl1 2.375(2) .
Hg1 N2 2.507(7) .
Hg1 Cl2 2.598(2) .
Hg1 Cl2 2.798(2) 5_755
Cl2 Hg1 2.798(2) 5_755
N1 C1 1.330(11) .
N1 C5 1.349(10) .
N2 C6 1.282(10) .
N2 N2 1.386(13) 2_755
C1 C2 1.396(12) .
C1 H1 0.9500 .
C2 C3 1.373(12) .
C2 H2 0.9500 .
C3 C4 1.390(12) .
C3 H3 0.9500 .
C4 C5 1.388(10) .
C4 H4 0.9500 .
C5 C6 1.493(11) .
C6 C7 1.508(11) .
C7 H7A 0.9800 .
C7 H7B 0.9800 .
C7 H7C 0.9800 .
O1 O1 1.26(4) 2_755
